data_4516341
loop_
_publ_author_name
'Sun, Hao'
'Wang, Mingliang'
'Wei, Xiang'
'Zhang, Ruimin'
'Wang, Shengzhi'
'Khan, Arshad'
'Usman, Rabia'
'Feng, Qi'
'Du, Man'
'Yu, Fangfang'
'Zhang, Wei'
'Xu, Chunxiang'

_publ_section_title
;
 Understanding Charge-Transfer Interaction Mode in Cocrystals and Solvates
 of 1-Phenyl-3-(pyren-1-yl) Prop-2-en-1-one and TCNQ
;
_journal_issue 8
_journal_name_full 'Crystal Growth &amp; Design'
_journal_page_first 4032
_journal_paper_doi 10.1021/acs.cgd.5b00656
_journal_volume 15
_journal_year 2015
_chemical_formula_moiety 'C43 H22 N6 O'
_chemical_formula_sum 'C43 H22 N6 O'
_chemical_formula_weight 638.67
_space_group_IT_number 2
_space_group_name_Hall '-P 1'
_space_group_name_H-M_alt 'P -1'
_symmetry_cell_setting triclinic
_symmetry_space_group_name_H-M 'P -1'
_atom_sites_solution_hydrogens geom
_atom_sites_solution_primary direct
_atom_sites_solution_secondary difmap
_audit_creation_method SHELXL-97
_cell_angle_alpha 99.43(3)
_cell_angle_beta 105.49(3)
_cell_angle_gamma 91.66(3)
_cell_formula_units_Z 2
_cell_length_a 9.0640(18)
_cell_length_b 11.721(2)
_cell_length_c 16.445(3)
_cell_measurement_reflns_used 25
_cell_measurement_temperature 293(2)
_cell_measurement_theta_max 12
_cell_measurement_theta_min 9
_cell_volume 1656.0(6)
_computing_structure_refinement 'SHELXL-97 (Sheldrick, 1997)'
_computing_structure_solution 'SHELXS-97 (Sheldrick, 1990)'
_diffrn_ambient_temperature 293(2)
_diffrn_measured_fraction_theta_full 1.000
_diffrn_measured_fraction_theta_max 1.000
_diffrn_measurement_device_type 'Nonius CAD4'
_diffrn_measurement_method \w/2\q
_diffrn_radiation_monochromator graphite
_diffrn_radiation_source 'fine-focus sealed tube'
_diffrn_radiation_type MoK\a
_diffrn_radiation_wavelength 0.71073
_diffrn_reflns_av_R_equivalents 0.0857
_diffrn_reflns_av_sigmaI/netI 0.0941
_diffrn_reflns_limit_h_max 10
_diffrn_reflns_limit_h_min 0
_diffrn_reflns_limit_k_max 14
_diffrn_reflns_limit_k_min -14
_diffrn_reflns_limit_l_max 19
_diffrn_reflns_limit_l_min -19
_diffrn_reflns_number 6498
_diffrn_reflns_theta_full 25.37
_diffrn_reflns_theta_max 25.37
_diffrn_reflns_theta_min 1.31
_diffrn_standards_decay_% 1
_diffrn_standards_interval_count 200
_diffrn_standards_interval_time 2h
_diffrn_standards_number 3
_exptl_absorpt_coefficient_mu 0.080
_exptl_absorpt_correction_T_max 0.9921
_exptl_absorpt_correction_T_min 0.9765
_exptl_absorpt_correction_type psi-scan
_exptl_absorpt_process_details '(North, Phillips & Mathews,1968)'
_exptl_crystal_colour black
_exptl_crystal_density_diffrn 1.281
_exptl_crystal_density_method 'not measured'
_exptl_crystal_description block
_exptl_crystal_F_000 660
_exptl_crystal_size_max 0.30
_exptl_crystal_size_mid 0.20
_exptl_crystal_size_min 0.10
_refine_diff_density_max 0.179
_refine_diff_density_min -0.164
_refine_diff_density_rms 0.042
_refine_ls_extinction_method none
_refine_ls_goodness_of_fit_ref 1.115
_refine_ls_hydrogen_treatment constr
_refine_ls_matrix_type full
_refine_ls_number_parameters 451
_refine_ls_number_reflns 6067
_refine_ls_number_restraints 2
_refine_ls_restrained_S_all 1.115
_refine_ls_R_factor_all 0.2235
_refine_ls_R_factor_gt 0.1043
_refine_ls_shift/su_max 0.009
_refine_ls_shift/su_mean 0.002
_refine_ls_structure_factor_coef Fsqd
_refine_ls_weighting_details 'calc w=1/[\s^2^(Fo^2^)+(0.0700P)^2^+0.0000P] where P=(Fo^2^+2Fc^2^)/3'
_refine_ls_weighting_scheme calc
_refine_ls_wR_factor_gt 0.1856
_refine_ls_wR_factor_ref 0.2257
_reflns_number_gt 2485
_reflns_number_total 6067
_reflns_threshold_expression >2sigma(I)
_cod_data_source_file I.cif
_cod_data_source_block b
_cod_depositor_comments
;
The following automatic conversions were performed:

data item '_symmetry_cell_setting' value 'Triclinic' was changed to
'triclinic' in accordance with the
/home/saulius/struct/COD-crude-data/automatic-downloads/DataCite-retrospective/ACS/depositions/lib/dictionaries/cif_core.dic
dictionary named 'cif_core.dic' version 2.4.2 last updated on
2011-04-26.

Automatic conversion script
Id: cif_fix_values 6909 2019-04-08 15:41:33Z antanas 
;
_cod_original_sg_symbol_H-M P-1
_cod_database_code 4516341

loop_
_symmetry_equiv_pos_as_xyz
'x, y, z'
'-x, -y, -z'

loop_
_atom_site_label
_atom_site_type_symbol
_atom_site_fract_x
_atom_site_fract_y
_atom_site_fract_z
_atom_site_U_iso_or_equiv
_atom_site_adp_type
_atom_site_occupancy
_atom_site_symmetry_multiplicity
_atom_site_calc_flag
_atom_site_refinement_flags
O O 0.9775(4) 0.6677(3) 1.0269(3) 0.1019(14) Uani 1 1 d .
C1 C 0.5479(5) 0.4720(4) 0.7680(3) 0.0483(11) Uani 1 1 d .
C2 C 0.6535(5) 0.3831(5) 0.7810(3) 0.0691(14) Uani 1 1 d .
H2A H 0.7434 0.3999 0.8256 0.083 Uiso 1 1 calc R
C3 C 0.6280(6) 0.2754(4) 0.7311(3) 0.0702(15) Uani 1 1 d .
H3A H 0.6996 0.2207 0.7426 0.084 Uiso 1 1 calc R
C4 C 0.4920(5) 0.2460(4) 0.6613(3) 0.0571(13) Uani 1 1 d .
C5 C 0.3855(5) 0.3297(4) 0.6455(3) 0.0571(13) Uani 1 1 d .
C6 C 0.4129(5) 0.4422(4) 0.6975(3) 0.0555(12) Uani 1 1 d .
C7 C 0.4620(6) 0.1365(5) 0.6093(3) 0.0788(16) Uani 1 1 d .
H7A H 0.5323 0.0807 0.6195 0.095 Uiso 1 1 calc R
C8 C 0.3289(8) 0.1102(6) 0.5429(4) 0.094(2) Uani 1 1 d .
H8A H 0.3105 0.0370 0.5086 0.113 Uiso 1 1 calc R
C9 C 0.2247(7) 0.1906(6) 0.5272(4) 0.091(2) Uani 1 1 d .
H9A H 0.1353 0.1707 0.4826 0.109 Uiso 1 1 calc R
C10 C 0.2481(6) 0.3039(5) 0.5769(3) 0.0669(15) Uani 1 1 d .
C11 C 0.1403(6) 0.3895(6) 0.5624(4) 0.0866(19) Uani 1 1 d .
H11A H 0.0497 0.3708 0.5185 0.104 Uiso 1 1 calc R
C12 C 0.1651(6) 0.4942(5) 0.6091(4) 0.0809(17) Uani 1 1 d .
H12A H 0.0934 0.5486 0.5973 0.097 Uiso 1 1 calc R
C13 C 0.3038(6) 0.5247(5) 0.6787(3) 0.0626(14) Uani 1 1 d .
C14 C 0.3328(6) 0.6361(5) 0.7290(4) 0.0767(16) Uani 1 1 d .
H14A H 0.2628 0.6918 0.7175 0.092 Uiso 1 1 calc R
C15 C 0.4650(7) 0.6629(4) 0.7956(4) 0.0788(16) Uani 1 1 d U
H15A H 0.4827 0.7376 0.8275 0.095 Uiso 1 1 calc R
C16 C 0.5735(6) 0.5832(4) 0.8173(3) 0.0597(13) Uani 1 1 d U
C17 C 0.7096(6) 0.6179(4) 0.8914(3) 0.0718(15) Uani 1 1 d .
H17A H 0.7637 0.5579 0.9125 0.086 Uiso 1 1 calc R
C18 C 0.7639(6) 0.7248(5) 0.9316(3) 0.0728(15) Uani 1 1 d .
H18A H 0.7144 0.7873 0.9117 0.087 Uiso 1 1 calc R
C19 C 0.9000(6) 0.7479(5) 1.0067(3) 0.0704(15) Uani 1 1 d .
C20 C 0.9373(5) 0.8679(5) 1.0573(3) 0.0569(13) Uani 1 1 d U
C21 C 1.0749(6) 0.8874(5) 1.1190(3) 0.0840(17) Uani 1 1 d U
H21A H 1.1394 0.8273 1.1260 0.101 Uiso 1 1 calc R
C22 C 1.1198(8) 0.9943(7) 1.1710(4) 0.109(2) Uani 1 1 d .
H22A H 1.2141 1.0061 1.2124 0.131 Uiso 1 1 calc R
C23 C 1.0259(8) 1.0823(6) 1.1615(4) 0.098(2) Uani 1 1 d .
H23A H 1.0546 1.1537 1.1978 0.118 Uiso 1 1 calc R
C24 C 0.8867(7) 1.0661(5) 1.0977(4) 0.0858(18) Uani 1 1 d .
H24A H 0.8234 1.1267 1.0904 0.103 Uiso 1 1 calc R
C25 C 0.8433(6) 0.9574(5) 1.0448(3) 0.0716(15) Uani 1 1 d .
H25A H 0.7515 0.9457 1.0014 0.086 Uiso 1 1 calc R
N1 N 0.1704(5) 0.7938(4) 0.4343(3) 0.0891(15) Uani 1 1 d .
N2 N 0.5594(5) 0.8736(4) 0.6651(3) 0.0937(16) Uani 1 1 d .
C26 C 0.2755(6) 0.7628(4) 0.4787(3) 0.0648(14) Uani 1 1 d .
C27 C 0.4914(6) 0.8079(5) 0.6059(3) 0.0683(14) Uani 1 1 d .
C28 C 0.4074(5) 0.7235(4) 0.5331(3) 0.0564(13) Uani 1 1 d .
C29 C 0.4534(5) 0.6137(4) 0.5173(3) 0.0536(12) Uani 1 1 d .
C30 C 0.5900(5) 0.5775(4) 0.5731(3) 0.0611(13) Uani 1 1 d .
H30A H 0.6486 0.6294 0.6205 0.073 Uiso 1 1 calc R
C31 C 0.6315(5) 0.4703(4) 0.5567(3) 0.0609(13) Uani 1 1 d .
H31A H 0.7181 0.4483 0.5939 0.073 Uiso 1 1 calc R
N3 N 1.5205(6) -0.0275(4) 0.8721(3) 0.1048(18) Uani 1 1 d .
N4 N 1.1335(5) -0.1005(4) 0.6470(3) 0.0995(17) Uani 1 1 d .
N5 N 1.3184(5) 0.6531(4) 0.9805(3) 0.0984(16) Uani 1 1 d .
N6 N 0.9222(5) 0.5921(4) 0.7498(3) 0.0865(15) Uani 1 1 d .
C32 C 1.4193(7) 0.0080(5) 0.8264(4) 0.0727(16) Uani 1 1 d .
C33 C 1.2029(6) -0.0305(5) 0.7018(3) 0.0704(15) Uani 1 1 d .
C34 C 1.2928(5) 0.0528(4) 0.7718(3) 0.0588(13) Uani 1 1 d .
C35 C 1.2594(5) 0.1652(4) 0.7895(3) 0.0532(12) Uani 1 1 d .
C36 C 1.3568(5) 0.2446(4) 0.8617(3) 0.0582(13) Uani 1 1 d .
H36A H 1.4457 0.2202 0.8954 0.070 Uiso 1 1 calc R
C37 C 1.3185(5) 0.3535(4) 0.8800(3) 0.0585(13) Uani 1 1 d .
H37A H 1.3819 0.4025 0.9275 0.070 Uiso 1 1 calc R
C38 C 1.1855(5) 0.3990(4) 0.8305(3) 0.0576(13) Uani 1 1 d .
C39 C 1.0894(5) 0.3194(5) 0.7571(3) 0.0632(14) Uani 1 1 d .
H39A H 1.0017 0.3445 0.7229 0.076 Uiso 1 1 calc R
C40 C 1.1257(5) 0.2102(5) 0.7382(3) 0.0596(13) Uani 1 1 d .
H40A H 1.0626 0.1614 0.6904 0.071 Uiso 1 1 calc R
C41 C 1.2422(6) 0.5910(5) 0.9226(3) 0.0713(15) Uani 1 1 d .
C42 C 1.0220(6) 0.5565(4) 0.7954(4) 0.0680(15) Uani 1 1 d .
C43 C 1.1496(5) 0.5115(4) 0.8497(3) 0.0603(13) Uani 1 1 d .

loop_
_atom_site_aniso_label
_atom_site_aniso_U_11
_atom_site_aniso_U_22
_atom_site_aniso_U_33
_atom_site_aniso_U_23
_atom_site_aniso_U_13
_atom_site_aniso_U_12
O 0.080(3) 0.077(3) 0.133(4) -0.004(3) 0.016(3) 0.005(2)
C1 0.047(3) 0.053(3) 0.046(3) 0.005(2) 0.016(2) 0.002(2)
C2 0.057(3) 0.077(4) 0.072(4) 0.014(3) 0.017(3) 0.000(3)
C3 0.086(4) 0.063(4) 0.063(4) 0.011(3) 0.023(3) 0.001(3)
C4 0.059(3) 0.043(3) 0.070(4) 0.011(3) 0.021(3) -0.004(2)
C5 0.062(3) 0.063(3) 0.047(3) 0.009(3) 0.020(3) -0.011(3)
C6 0.053(3) 0.060(3) 0.053(3) 0.012(3) 0.014(2) -0.002(3)
C7 0.087(4) 0.059(4) 0.084(4) 0.000(3) 0.023(3) -0.011(3)
C8 0.116(6) 0.075(5) 0.082(5) -0.010(4) 0.029(4) -0.028(4)
C9 0.091(5) 0.114(6) 0.058(4) 0.003(4) 0.016(3) -0.039(4)
C10 0.069(4) 0.081(4) 0.048(3) 0.014(3) 0.013(3) -0.018(3)
C11 0.067(4) 0.119(6) 0.075(4) 0.044(4) 0.007(3) -0.009(4)
C12 0.064(4) 0.094(5) 0.087(5) 0.039(4) 0.010(3) 0.005(3)
C13 0.057(3) 0.070(4) 0.062(3) 0.012(3) 0.021(3) -0.008(3)
C14 0.070(4) 0.079(4) 0.091(5) 0.026(4) 0.031(3) 0.010(3)
C15 0.093(4) 0.046(3) 0.098(4) 0.005(3) 0.034(4) -0.009(3)
C16 0.067(3) 0.054(3) 0.057(3) 0.001(3) 0.023(3) -0.007(3)
C17 0.077(4) 0.066(4) 0.072(4) 0.003(3) 0.029(3) -0.014(3)
C18 0.075(4) 0.074(4) 0.064(4) 0.005(3) 0.017(3) -0.014(3)
C19 0.068(4) 0.080(4) 0.068(4) 0.008(3) 0.030(3) -0.003(3)
C20 0.057(3) 0.066(4) 0.042(3) 0.005(3) 0.010(2) -0.020(3)
C21 0.082(4) 0.081(4) 0.075(4) 0.009(3) 0.003(3) -0.022(3)
C22 0.102(6) 0.118(7) 0.084(5) 0.010(5) -0.006(4) -0.029(5)
C23 0.114(6) 0.105(6) 0.059(4) -0.004(4) 0.016(4) -0.062(5)
C24 0.116(5) 0.068(4) 0.078(4) 0.001(3) 0.045(4) -0.016(4)
C25 0.077(4) 0.067(4) 0.064(4) 0.008(3) 0.011(3) -0.003(3)
N1 0.067(3) 0.096(4) 0.090(4) 0.008(3) 0.004(3) 0.006(3)
N2 0.110(4) 0.083(4) 0.067(3) -0.004(3) 0.000(3) -0.008(3)
C26 0.061(4) 0.060(4) 0.066(4) -0.003(3) 0.013(3) -0.002(3)
C27 0.074(4) 0.064(4) 0.064(4) 0.010(3) 0.016(3) 0.006(3)
C28 0.065(3) 0.055(3) 0.044(3) 0.002(3) 0.011(3) -0.011(3)
C29 0.059(3) 0.057(3) 0.044(3) 0.005(3) 0.019(2) -0.007(2)
C30 0.067(3) 0.055(3) 0.049(3) 0.002(3) 0.001(3) -0.018(3)
C31 0.067(3) 0.062(4) 0.043(3) -0.001(3) 0.004(2) -0.017(3)
N3 0.096(4) 0.093(4) 0.111(4) 0.012(3) 0.006(3) 0.016(3)
N4 0.098(4) 0.089(4) 0.090(4) -0.010(3) 0.006(3) -0.018(3)
N5 0.093(4) 0.086(4) 0.095(4) -0.022(3) 0.015(3) -0.005(3)
N6 0.076(3) 0.085(4) 0.094(4) 0.018(3) 0.013(3) 0.012(3)
C32 0.070(4) 0.069(4) 0.073(4) 0.005(3) 0.015(3) 0.002(3)
C33 0.073(4) 0.070(4) 0.063(4) 0.002(3) 0.017(3) -0.002(3)
C34 0.060(3) 0.056(3) 0.057(3) 0.007(3) 0.011(3) 0.005(3)
C35 0.059(3) 0.057(3) 0.043(3) 0.001(2) 0.020(2) -0.010(3)
C36 0.060(3) 0.060(3) 0.056(3) 0.011(3) 0.019(2) 0.008(3)
C37 0.058(3) 0.063(4) 0.048(3) 0.007(3) 0.007(2) -0.008(3)
C38 0.054(3) 0.065(4) 0.055(3) 0.021(3) 0.013(3) -0.002(3)
C39 0.057(3) 0.066(4) 0.061(3) 0.016(3) 0.005(3) 0.000(3)
C40 0.053(3) 0.074(4) 0.046(3) 0.011(3) 0.005(2) -0.011(3)
C41 0.062(3) 0.074(4) 0.066(4) -0.003(3) 0.009(3) -0.002(3)
C42 0.064(4) 0.062(4) 0.079(4) 0.007(3) 0.026(3) 0.000(3)
C43 0.048(3) 0.071(4) 0.061(3) 0.014(3) 0.010(2) 0.005(3)

loop_
_atom_type_symbol
_atom_type_description
_atom_type_scat_dispersion_real
_atom_type_scat_dispersion_imag
_atom_type_scat_source
C C 0.0033 0.0016 'International Tables Vol C Tables 4.2.6.8 and 6.1.1.4'
H H 0.0000 0.0000 'International Tables Vol C Tables 4.2.6.8 and 6.1.1.4'
N N 0.0061 0.0033 'International Tables Vol C Tables 4.2.6.8 and 6.1.1.4'
O O 0.0106 0.0060 'International Tables Vol C Tables 4.2.6.8 and 6.1.1.4'

loop_
_geom_angle_atom_site_label_1
_geom_angle_atom_site_label_2
_geom_angle_atom_site_label_3
_geom_angle
_geom_angle_site_symmetry_1
_geom_angle_site_symmetry_3
C16 C1 C6 120.0(4) . .
C16 C1 C2 123.9(4) . .
C6 C1 C2 116.0(4) . .
C3 C2 C1 123.2(5) . .
C3 C2 H2A 118.4 . .
C1 C2 H2A 118.4 . .
C2 C3 C4 120.5(5) . .
C2 C3 H3A 119.8 . .
C4 C3 H3A 119.8 . .
C7 C4 C5 119.4(5) . .
C7 C4 C3 122.0(5) . .
C5 C4 C3 118.7(5) . .
C4 C5 C6 120.7(5) . .
C4 C5 C10 120.6(5) . .
C6 C5 C10 118.7(5) . .
C13 C6 C5 118.9(5) . .
C13 C6 C1 120.1(5) . .
C5 C6 C1 121.0(5) . .
C8 C7 C4 120.7(6) . .
C8 C7 H7A 119.7 . .
C4 C7 H7A 119.7 . .
C9 C8 C7 120.5(6) . .
C9 C8 H8A 119.8 . .
C7 C8 H8A 119.8 . .
C8 C9 C10 122.0(6) . .
C8 C9 H9A 119.0 . .
C10 C9 H9A 119.0 . .
C9 C10 C11 123.2(6) . .
C9 C10 C5 116.9(6) . .
C11 C10 C5 119.9(5) . .
C12 C11 C10 122.0(5) . .
C12 C11 H11A 119.0 . .
C10 C11 H11A 119.0 . .
C11 C12 C13 120.1(5) . .
C11 C12 H12A 120.0 . .
C13 C12 H12A 120.0 . .
C14 C13 C6 118.7(5) . .
C14 C13 C12 121.0(5) . .
C6 C13 C12 120.4(5) . .
C15 C14 C13 119.9(5) . .
C15 C14 H14A 120.0 . .
C13 C14 H14A 120.0 . .
C14 C15 C16 123.1(5) . .
C14 C15 H15A 118.5 . .
C16 C15 H15A 118.5 . .
C15 C16 C1 118.2(5) . .
C15 C16 C17 119.6(5) . .
C1 C16 C17 122.2(5) . .
C18 C17 C16 127.7(5) . .
C18 C17 H17A 116.2 . .
C16 C17 H17A 116.2 . .
C17 C18 C19 122.4(5) . .
C17 C18 H18A 118.8 . .
C19 C18 H18A 118.8 . .
O C19 C18 119.2(6) . .
O C19 C20 121.8(6) . .
C18 C19 C20 119.0(5) . .
C21 C20 C25 119.6(5) . .
C21 C20 C19 116.2(5) . .
C25 C20 C19 124.1(5) . .
C20 C21 C22 121.2(6) . .
C20 C21 H21A 119.4 . .
C22 C21 H21A 119.4 . .
C23 C22 C21 119.8(7) . .
C23 C22 H22A 120.1 . .
C21 C22 H22A 120.1 . .
C22 C23 C24 120.3(7) . .
C22 C23 H23A 119.8 . .
C24 C23 H23A 119.8 . .
C23 C24 C25 119.3(6) . .
C23 C24 H24A 120.4 . .
C25 C24 H24A 120.4 . .
C20 C25 C24 119.7(5) . .
C20 C25 H25A 120.2 . .
C24 C25 H25A 120.2 . .
N1 C26 C28 179.1(6) . .
N2 C27 C28 178.6(6) . .
C29 C28 C26 122.9(4) . .
C29 C28 C27 121.7(5) . .
C26 C28 C27 115.4(4) . .
C28 C29 C31 121.2(5) . 2_666
C28 C29 C30 121.4(4) . .
C31 C29 C30 117.5(4) 2_666 .
C31 C30 C29 120.1(4) . .
C31 C30 H30A 119.9 . .
C29 C30 H30A 119.9 . .
C30 C31 C29 122.4(5) . 2_666
C30 C31 H31A 118.8 . .
C29 C31 H31A 118.8 2_666 .
N3 C32 C34 178.5(6) . .
N4 C33 C34 177.4(6) . .
C35 C34 C33 124.0(5) . .
C35 C34 C32 121.4(5) . .
C33 C34 C32 114.5(5) . .
C34 C35 C36 120.7(5) . .
C34 C35 C40 122.2(4) . .
C36 C35 C40 117.1(4) . .
C37 C36 C35 119.8(5) . .
C37 C36 H36A 120.1 . .
C35 C36 H36A 120.1 . .
C36 C37 C38 123.8(5) . .
C36 C37 H37A 118.1 . .
C38 C37 H37A 118.1 . .
C43 C38 C37 122.9(4) . .
C43 C38 C39 120.9(4) . .
C37 C38 C39 116.2(5) . .
C40 C39 C38 120.7(5) . .
C40 C39 H39A 119.6 . .
C38 C39 H39A 119.6 . .
C39 C40 C35 122.4(4) . .
C39 C40 H40A 118.8 . .
C35 C40 H40A 118.8 . .
N5 C41 C43 178.6(6) . .
N6 C42 C43 177.8(6) . .
C38 C43 C42 121.4(5) . .
C38 C43 C41 121.7(5) . .
C42 C43 C41 116.8(5) . .

loop_
_geom_bond_atom_site_label_1
_geom_bond_atom_site_label_2
_geom_bond_distance
_geom_bond_site_symmetry_2
O C19 1.226(6) .
C1 C16 1.396(6) .
C1 C6 1.431(5) .
C1 C2 1.438(6) .
C2 C3 1.365(6) .
C2 H2A 0.9300 .
C3 C4 1.431(6) .
C3 H3A 0.9300 .
C4 C7 1.395(6) .
C4 C5 1.402(6) .
C5 C6 1.425(6) .
C5 C10 1.425(6) .
C6 C13 1.414(6) .
C7 C8 1.381(7) .
C7 H7A 0.9300 .
C8 C9 1.359(7) .
C8 H8A 0.9300 .
C9 C10 1.419(7) .
C9 H9A 0.9300 .
C10 C11 1.424(7) .
C11 C12 1.315(7) .
C11 H11A 0.9300 .
C12 C13 1.445(6) .
C12 H12A 0.9300 .
C13 C14 1.403(6) .
C14 C15 1.378(6) .
C14 H14A 0.9300 .
C15 C16 1.393(6) .
C15 H15A 0.9300 .
C16 C17 1.475(6) .
C17 C18 1.330(6) .
C17 H17A 0.9300 .
C18 C19 1.476(7) .
C18 H18A 0.9300 .
C19 C20 1.491(7) .
C20 C21 1.367(6) .
C20 C25 1.377(6) .
C21 C22 1.379(7) .
C21 H21A 0.9300 .
C22 C23 1.359(8) .
C22 H22A 0.9300 .
C23 C24 1.393(7) .
C23 H23A 0.9300 .
C24 C25 1.400(6) .
C24 H24A 0.9300 .
C25 H25A 0.9300 .
N1 C26 1.144(6) .
N2 C27 1.152(6) .
C26 C28 1.427(7) .
C27 C28 1.441(6) .
C28 C29 1.370(6) .
C29 C31 1.451(5) 2_666
C29 C30 1.451(6) .
C30 C31 1.327(6) .
C30 H30A 0.9300 .
C31 C29 1.451(5) 2_666
C31 H31A 0.9300 .
N3 C32 1.155(6) .
N4 C33 1.142(6) .
N5 C41 1.143(6) .
N6 C42 1.147(6) .
C32 C34 1.427(7) .
C33 C34 1.424(7) .
C34 C35 1.363(6) .
C35 C36 1.444(6) .
C35 C40 1.447(6) .
C36 C37 1.341(6) .
C36 H36A 0.9300 .
C37 C38 1.433(6) .
C37 H37A 0.9300 .
C38 C43 1.374(6) .
C38 C39 1.452(6) .
C39 C40 1.338(6) .
C39 H39A 0.9300 .
C40 H40A 0.9300 .
C41 C43 1.436(6) .
C42 C43 1.432(7) .

loop_
_geom_torsion_atom_site_label_1
_geom_torsion_atom_site_label_2
_geom_torsion_atom_site_label_3
_geom_torsion_atom_site_label_4
_geom_torsion
_geom_torsion_site_symmetry_1
_geom_torsion_site_symmetry_4
C16 C1 C2 C3 -178.7(5) . .
C6 C1 C2 C3 -1.2(6) . .
C1 C2 C3 C4 0.7(7) . .
C2 C3 C4 C7 -179.6(5) . .
C2 C3 C4 C5 -0.4(7) . .
C7 C4 C5 C6 180.0(4) . .
C3 C4 C5 C6 0.7(6) . .
C7 C4 C5 C10 -0.3(7) . .
C3 C4 C5 C10 -179.7(4) . .
C4 C5 C6 C13 179.0(4) . .
C10 C5 C6 C13 -0.7(6) . .
C4 C5 C6 C1 -1.3(6) . .
C10 C5 C6 C1 179.0(4) . .
C16 C1 C6 C13 -1.2(6) . .
C2 C1 C6 C13 -178.8(4) . .
C16 C1 C6 C5 179.1(4) . .
C2 C1 C6 C5 1.5(6) . .
C5 C4 C7 C8 0.0(7) . .
C3 C4 C7 C8 179.3(5) . .
C4 C7 C8 C9 -0.2(9) . .
C7 C8 C9 C10 0.7(9) . .
C8 C9 C10 C11 -179.5(5) . .
C8 C9 C10 C5 -1.0(8) . .
C4 C5 C10 C9 0.8(6) . .
C6 C5 C10 C9 -179.5(4) . .
C4 C5 C10 C11 179.3(5) . .
C6 C5 C10 C11 -1.0(6) . .
C9 C10 C11 C12 -179.6(5) . .
C5 C10 C11 C12 2.0(8) . .
C10 C11 C12 C13 -1.2(8) . .
C5 C6 C13 C14 -178.8(4) . .
C1 C6 C13 C14 1.5(6) . .
C5 C6 C13 C12 1.5(7) . .
C1 C6 C13 C12 -178.2(4) . .
C11 C12 C13 C14 179.7(5) . .
C11 C12 C13 C6 -0.6(8) . .
C6 C13 C14 C15 -0.4(7) . .
C12 C13 C14 C15 179.3(5) . .
C13 C14 C15 C16 -1.1(8) . .
C14 C15 C16 C1 1.4(7) . .
C14 C15 C16 C17 -178.0(5) . .
C6 C1 C16 C15 -0.2(6) . .
C2 C1 C16 C15 177.2(4) . .
C6 C1 C16 C17 179.1(4) . .
C2 C1 C16 C17 -3.5(7) . .
C15 C16 C17 C18 -16.2(7) . .
C1 C16 C17 C18 164.4(5) . .
C16 C17 C18 C19 178.5(4) . .
C17 C18 C19 O 9.2(8) . .
C17 C18 C19 C20 -169.4(4) . .
O C19 C20 C21 9.7(7) . .
C18 C19 C20 C21 -171.8(4) . .
O C19 C20 C25 -170.7(5) . .
C18 C19 C20 C25 7.8(7) . .
C25 C20 C21 C22 2.0(8) . .
C19 C20 C21 C22 -178.5(5) . .
C20 C21 C22 C23 0.4(10) . .
C21 C22 C23 C24 -2.1(10) . .
C22 C23 C24 C25 1.4(9) . .
C21 C20 C25 C24 -2.6(7) . .
C19 C20 C25 C24 177.9(4) . .
C23 C24 C25 C20 0.9(8) . .
N1 C26 C28 C29 -49(38) . .
N1 C26 C28 C27 130(38) . .
N2 C27 C28 C29 -30(24) . .
N2 C27 C28 C26 150(24) . .
C26 C28 C29 C31 -0.3(7) . 2_666
C27 C28 C29 C31 -179.5(4) . 2_666
C26 C28 C29 C30 178.8(4) . .
C27 C28 C29 C30 -0.5(7) . .
C28 C29 C30 C31 179.6(4) . .
C31 C29 C30 C31 -1.3(7) 2_666 .
C29 C30 C31 C29 1.4(8) . 2_666
N4 C33 C34 C35 -164(13) . .
N4 C33 C34 C32 13(14) . .
N3 C32 C34 C35 54(24) . .
N3 C32 C34 C33 -123(24) . .
C33 C34 C35 C36 -179.8(4) . .
C32 C34 C35 C36 3.5(7) . .
C33 C34 C35 C40 1.0(7) . .
C32 C34 C35 C40 -175.7(4) . .
C34 C35 C36 C37 -177.3(4) . .
C40 C35 C36 C37 2.0(6) . .
C35 C36 C37 C38 -1.3(7) . .
C36 C37 C38 C43 -179.1(5) . .
C36 C37 C38 C39 0.3(6) . .
C43 C38 C39 C40 179.4(4) . .
C37 C38 C39 C40 0.0(6) . .
C38 C39 C40 C35 0.8(7) . .
C34 C35 C40 C39 177.5(5) . .
C36 C35 C40 C39 -1.7(6) . .
C37 C38 C43 C42 175.4(4) . .
C39 C38 C43 C42 -3.9(7) . .
C37 C38 C43 C41 -1.5(7) . .
C39 C38 C43 C41 179.2(4) . .
N6 C42 C43 C38 -65(15) . .
N6 C42 C43 C41 112(15) . .
N5 C41 C43 C38 31(28) . .
N5 C41 C43 C42 -146(27) . .
